data_7225534
loop_
_publ_author_name
'Haque, Rosenani A.'
'Ghdhayeb, Mohammed Z.'
'Budagumpi, Srinivasa'
'Khadeer Ahamed, Mohamed B.'
'Abdul Majid, Amin Malik Shah'

_publ_section_title
;
 Synthesis, crystal structures, and in vitro anticancer properties of new
 N--heterocyclic carbene (NHC) silver(I)-- and gold(I)/(III)--complexes: A
 rare example of silver(I)--NHC complex involved in redox transmetallation
;
_journal_name_full 'RSC Adv.'
_journal_paper_doi 10.1039/C6RA09788J
_journal_year 2016
_chemical_formula_moiety 'C22 H28 Au N4, 2(H2 O), Cl'
_chemical_formula_sum 'C22 H32 Au Cl N4 O2'
_chemical_formula_weight 616.93
_chemical_name_systematic
; 
 ? 
;
_space_group_IT_number 14
_symmetry_cell_setting monoclinic
_symmetry_space_group_name_Hall '-P 2ybc'
_symmetry_space_group_name_H-M 'P 1 21/c 1'
_atom_sites_solution_hydrogens geom
_atom_sites_solution_primary direct
_atom_sites_solution_secondary difmap
_audit_creation_method SHELXL-97
_audit_update_record
;
2016-03-02 deposited with the CCDC.
2016-06-13 downloaded from the CCDC.
;
_cell_angle_alpha 90.00
_cell_angle_beta 95.730(3)
_cell_angle_gamma 90.00
_cell_formula_units_Z 4
_cell_length_a 7.5995(8)
_cell_length_b 19.115(2)
_cell_length_c 15.8809(18)
_cell_measurement_reflns_used 6636
_cell_measurement_temperature 100(1)
_cell_measurement_theta_max 31.34
_cell_measurement_theta_min 2.58
_cell_volume 2295.4(4)
_computing_cell_refinement 'SAINT (Bruker, 2009)'
_computing_data_collection 'APEX2 (Bruker, 2009)'
_computing_data_reduction SAINT
_computing_molecular_graphics SHELXTL
_computing_publication_material
;
SHELXTL and PLATON (Spek, 2009)
;
_computing_structure_refinement SHELXTL
_computing_structure_solution 'SHELXTL (Sheldrick, 2008)'
_diffrn_ambient_temperature 100
_diffrn_measured_fraction_theta_full 0.984
_diffrn_measured_fraction_theta_max 0.984
_diffrn_measurement_device_type 'Bruker APEX Duo CCD area detector'
_diffrn_measurement_method '\f and \w scans'
_diffrn_radiation_monochromator graphite
_diffrn_radiation_source 'fine-focus sealed tube'
_diffrn_radiation_type MoK\a
_diffrn_radiation_wavelength 0.71073
_diffrn_reflns_av_R_equivalents 0.0001
_diffrn_reflns_av_sigmaI/netI 0.0725
_diffrn_reflns_limit_h_max 10
_diffrn_reflns_limit_h_min -10
_diffrn_reflns_limit_k_max 26
_diffrn_reflns_limit_k_min -26
_diffrn_reflns_limit_l_max 22
_diffrn_reflns_limit_l_min -2
_diffrn_reflns_number 6583
_diffrn_reflns_theta_full 29.99
_diffrn_reflns_theta_max 29.99
_diffrn_reflns_theta_min 1.67
_diffrn_standards_number 0
_exptl_absorpt_coefficient_mu 6.551
_exptl_absorpt_correction_T_max 0.8277
_exptl_absorpt_correction_T_min 0.1154
_exptl_absorpt_correction_type multi-scan
_exptl_absorpt_process_details '(<i>SADABS</i>; Bruker, 2009)'
_exptl_crystal_colour yellow
_exptl_crystal_density_diffrn 1.785
_exptl_crystal_density_method 'not measured'
_exptl_crystal_description needle
_exptl_crystal_F_000 1216
_exptl_crystal_size_max 0.58
_exptl_crystal_size_mid 0.05
_exptl_crystal_size_min 0.03
_refine_diff_density_max 4.630
_refine_diff_density_min -3.834
_refine_diff_density_rms 0.306
_refine_ls_extinction_method none
_refine_ls_goodness_of_fit_ref 1.140
_refine_ls_hydrogen_treatment constr
_refine_ls_matrix_type full
_refine_ls_number_parameters 276
_refine_ls_number_reflns 6583
_refine_ls_number_restraints 0
_refine_ls_restrained_S_all 1.140
_refine_ls_R_factor_all 0.0845
_refine_ls_R_factor_gt 0.0650
_refine_ls_shift/su_max 0.000
_refine_ls_shift/su_mean 0.000
_refine_ls_structure_factor_coef Fsqd
_refine_ls_weighting_details 'calc w=1/[\s^2^(Fo^2^)+(0.0000P)^2^+63.5360P] where P=(Fo^2^+2Fc^2^)/3'
_refine_ls_weighting_scheme calc
_refine_ls_wR_factor_gt 0.1524
_refine_ls_wR_factor_ref 0.1608
_reflns_number_gt 5215
_reflns_number_total 6583
_reflns_threshold_expression 'I > 2\s(I)'
_cod_data_source_file c6ra09788j2.cif
_cod_data_source_block z
_cod_depositor_comments
;
The following automatic conversions were performed:

'_symmetry_cell_setting' value 'Monoclinic' changed to 'monoclinic'
according to
/usr/data/users/saulius/crontab/automatic-downloads/rss-feeds/RSC/lib/dictionaries/cif_core.dic
dictionary named 'cif_core.dic' version 2.4.2 from 2011-04-26.

Automatic conversion script
Id: cif_fix_values 4268 2015-11-12 08:31:59Z antanas 
;
_cod_original_cell_volume 2295.5(4)
_cod_original_sg_symbol_H-M 'P 21/c'
_cod_database_code 7225534

loop_
_symmetry_equiv_pos_as_xyz
'x, y, z'
'-x, y+1/2, -z+1/2'
'-x, -y, -z'
'x, -y-1/2, z-1/2'

loop_
_atom_site_label
_atom_site_type_symbol
_atom_site_fract_x
_atom_site_fract_y
_atom_site_fract_z
_atom_site_U_iso_or_equiv
_atom_site_adp_type
_atom_site_occupancy
_atom_site_symmetry_multiplicity
_atom_site_calc_flag
_atom_site_refinement_flags
Au1 Au 0.27044(6) 0.223178(19) 0.44487(2) 0.01787(11) Uani 1 1 d .
N1 N 0.0784(12) 0.2686(4) 0.2813(5) 0.0155(15) Uani 1 1 d .
N2 N 0.1448(11) 0.1593(4) 0.2715(5) 0.0144(15) Uani 1 1 d .
N3 N 0.4551(11) 0.2989(4) 0.5961(5) 0.0139(15) Uani 1 1 d .
N4 N 0.4074(12) 0.1904(4) 0.6263(5) 0.0164(16) Uani 1 1 d .
C1 C 0.1554(14) 0.2132(5) 0.3246(5) 0.0166(18) Uani 1 1 d .
C2 C 0.0170(14) 0.2491(5) 0.1987(5) 0.0147(18) Uani 1 1 d .
C3 C -0.0677(14) 0.2866(5) 0.1305(6) 0.0178(18) Uani 1 1 d .
H3A H -0.0966 0.3347 0.1347 0.021 Uiso 1 1 calc R
C4 C -0.1064(14) 0.2488(5) 0.0566(5) 0.019(2) Uani 1 1 d .
H4A H -0.1644 0.2719 0.0086 0.023 Uiso 1 1 calc R
C5 C -0.0633(14) 0.1779(5) 0.0499(6) 0.0184(19) Uani 1 1 d .
H5A H -0.0923 0.1544 -0.0024 0.022 Uiso 1 1 calc R
C6 C 0.0214(15) 0.1406(5) 0.1184(6) 0.0178(19) Uani 1 1 d .
H6A H 0.0492 0.0924 0.1143 0.021 Uiso 1 1 calc R
C7 C 0.0630(14) 0.1787(5) 0.1937(5) 0.0153(18) Uani 1 1 d .
C8 C 0.0584(16) 0.3399(5) 0.3137(6) 0.023(2) Uani 1 1 d .
H8A H 0.1187 0.3434 0.3711 0.034 Uiso 1 1 calc R
H8B H -0.0675 0.3504 0.3150 0.034 Uiso 1 1 calc R
H8C H 0.1106 0.3734 0.2767 0.034 Uiso 1 1 calc R
C9 C 0.2115(14) 0.0884(5) 0.2915(6) 0.019(2) Uani 1 1 d .
H9A H 0.2984 0.0903 0.3422 0.023 Uiso 1 1 calc R
H9B H 0.2731 0.0707 0.2437 0.023 Uiso 1 1 calc R
C10 C 0.0620(16) 0.0379(5) 0.3079(7) 0.024(2) Uani 1 1 d .
H10A H 0.1068 -0.0107 0.3064 0.029 Uiso 1 1 calc R
H10B H -0.0350 0.0429 0.2618 0.029 Uiso 1 1 calc R
C11 C -0.0122(18) 0.0504(6) 0.3929(8) 0.031(3) Uani 1 1 d .
H11A H -0.1207 0.0231 0.3951 0.047 Uiso 1 1 calc R
H11B H -0.0387 0.1002 0.3989 0.047 Uiso 1 1 calc R
H11C H 0.0754 0.0359 0.4391 0.047 Uiso 1 1 calc R
C12 C 0.3871(14) 0.2385(4) 0.5639(5) 0.0163(18) Uani 1 1 d .
C13 C 0.5211(14) 0.2893(5) 0.6800(6) 0.0169(18) Uani 1 1 d .
C14 C 0.6047(15) 0.3353(5) 0.7399(6) 0.021(2) Uani 1 1 d .
H14A H 0.6262 0.3828 0.7268 0.025 Uiso 1 1 calc R
C15 C 0.6546(16) 0.3073(5) 0.8198(6) 0.022(2) Uani 1 1 d .
H15A H 0.7115 0.3366 0.8626 0.026 Uiso 1 1 calc R
C16 C 0.6225(15) 0.2367(6) 0.8385(6) 0.022(2) Uani 1 1 d .
H16A H 0.6568 0.2201 0.8941 0.027 Uiso 1 1 calc R
C17 C 0.5440(14) 0.1911(5) 0.7800(6) 0.0192(19) Uani 1 1 d .
H17A H 0.5256 0.1432 0.7926 0.023 Uiso 1 1 calc R
C18 C 0.4921(12) 0.2199(5) 0.6993(6) 0.0159(17) Uani 1 1 d .
C19 C 0.4601(15) 0.3648(5) 0.5512(6) 0.020(2) Uani 1 1 d .
H19A H 0.3820 0.3621 0.4983 0.030 Uiso 1 1 calc R
H19B H 0.5814 0.3742 0.5384 0.030 Uiso 1 1 calc R
H19C H 0.4204 0.4025 0.5865 0.030 Uiso 1 1 calc R
C20 C 0.3552(14) 0.1163(5) 0.6197(6) 0.0189(19) Uani 1 1 d .
H20A H 0.2702 0.1096 0.5690 0.023 Uiso 1 1 calc R
H20B H 0.2956 0.1030 0.6700 0.023 Uiso 1 1 calc R
C21 C 0.5159(17) 0.0693(5) 0.6137(7) 0.026(2) Uani 1 1 d .
H21A H 0.6032 0.0782 0.6631 0.032 Uiso 1 1 calc R
H21B H 0.4785 0.0198 0.6160 0.032 Uiso 1 1 calc R
C22 C 0.6038(18) 0.0812(6) 0.5330(7) 0.028(2) Uani 1 1 d .
H22A H 0.6914 0.0444 0.5271 0.041 Uiso 1 1 calc R
H22B H 0.6625 0.1269 0.5357 0.041 Uiso 1 1 calc R
H22C H 0.5141 0.0800 0.4842 0.041 Uiso 1 1 calc R
Cl1 Cl 0.2467(4) 0.53763(13) 0.61245(16) 0.0245(5) Uani 1 1 d .
O1W O 0.1666(12) 0.4698(4) 0.4303(5) 0.0273(17) Uani 1 1 d .
H2W1 H 0.0580 0.4745 0.4126 0.041 Uiso 1 1 d R
H1W1 H 0.1857 0.4892 0.4784 0.041 Uiso 1 1 d R
O2W O 0.3696(11) 0.4890(4) 0.2931(4) 0.0230(16) Uani 1 1 d .
H2W2 H 0.4683 0.4746 0.3161 0.035 Uiso 1 1 d R
H1W2 H 0.2930 0.4875 0.3282 0.035 Uiso 1 1 d R

loop_
_atom_site_aniso_label
_atom_site_aniso_U_11
_atom_site_aniso_U_22
_atom_site_aniso_U_33
_atom_site_aniso_U_23
_atom_site_aniso_U_13
_atom_site_aniso_U_12
Au1 0.02035(19) 0.01709(16) 0.01573(15) -0.00123(14) -0.00037(12) 0.00077(17)
N1 0.019(4) 0.010(3) 0.016(3) -0.004(3) -0.001(3) -0.003(3)
N2 0.015(4) 0.012(3) 0.017(3) 0.004(3) 0.001(3) 0.002(3)
N3 0.016(4) 0.010(3) 0.016(3) 0.001(3) 0.001(3) 0.004(3)
N4 0.018(4) 0.014(3) 0.017(3) -0.002(3) -0.001(3) -0.002(3)
C1 0.025(5) 0.013(4) 0.012(3) -0.002(3) 0.003(3) -0.006(4)
C2 0.021(5) 0.015(4) 0.009(3) -0.001(3) 0.003(3) -0.003(4)
C3 0.022(5) 0.011(4) 0.021(4) 0.004(3) 0.003(4) 0.002(4)
C4 0.021(5) 0.024(4) 0.011(4) 0.003(3) -0.001(4) -0.003(4)
C5 0.020(5) 0.020(4) 0.015(4) -0.005(3) -0.002(4) -0.003(4)
C6 0.022(5) 0.013(4) 0.017(4) -0.006(3) 0.000(4) -0.001(4)
C7 0.019(5) 0.016(4) 0.011(4) -0.005(3) 0.003(3) 0.001(4)
C8 0.029(6) 0.017(4) 0.022(4) -0.006(3) 0.004(4) -0.007(4)
C9 0.021(5) 0.016(4) 0.019(4) 0.000(3) -0.004(4) 0.008(4)
C10 0.028(6) 0.017(4) 0.026(5) 0.003(4) -0.002(4) 0.000(4)
C11 0.032(7) 0.024(5) 0.040(6) 0.009(4) 0.014(5) 0.005(5)
C12 0.023(5) 0.012(4) 0.015(4) -0.006(3) 0.005(4) 0.000(3)
C13 0.017(5) 0.015(4) 0.018(4) 0.002(3) -0.002(3) 0.000(4)
C14 0.022(5) 0.018(4) 0.022(4) -0.005(4) -0.001(4) 0.005(4)
C15 0.024(6) 0.023(5) 0.018(4) -0.007(4) 0.000(4) -0.001(4)
C16 0.018(5) 0.028(5) 0.021(4) 0.002(4) 0.003(4) -0.002(4)
C17 0.019(5) 0.018(4) 0.020(4) -0.003(3) -0.001(4) 0.004(4)
C18 0.010(4) 0.012(4) 0.025(4) -0.004(3) -0.001(3) 0.004(4)
C19 0.025(6) 0.013(4) 0.022(4) 0.000(3) -0.001(4) 0.007(4)
C20 0.020(5) 0.018(4) 0.018(4) -0.002(3) -0.001(4) -0.004(4)
C21 0.034(7) 0.017(4) 0.026(5) -0.005(4) -0.002(5) 0.005(5)
C22 0.032(7) 0.018(5) 0.034(5) -0.006(4) 0.009(5) -0.001(5)
Cl1 0.0261(14) 0.0178(10) 0.0290(11) -0.0033(9) -0.0002(10) 0.0009(10)
O1W 0.025(4) 0.027(4) 0.030(4) -0.008(3) 0.000(3) 0.005(3)
O2W 0.031(5) 0.017(3) 0.022(3) -0.001(3) 0.004(3) -0.001(3)

loop_
_atom_type_symbol
_atom_type_description
_atom_type_scat_dispersion_real
_atom_type_scat_dispersion_imag
_atom_type_scat_source
C C 0.0033 0.0016 'International Tables Vol C Tables 4.2.6.8 and 6.1.1.4'
H H 0.0000 0.0000 'International Tables Vol C Tables 4.2.6.8 and 6.1.1.4'
N N 0.0061 0.0033 'International Tables Vol C Tables 4.2.6.8 and 6.1.1.4'
O O 0.0106 0.0060 'International Tables Vol C Tables 4.2.6.8 and 6.1.1.4'
Cl Cl 0.1484 0.1585 'International Tables Vol C Tables 4.2.6.8 and 6.1.1.4'
Au Au -2.0133 8.8022 'International Tables Vol C Tables 4.2.6.8 and 6.1.1.4'

loop_
_geom_angle_atom_site_label_1
_geom_angle_atom_site_label_2
_geom_angle_atom_site_label_3
_geom_angle
C12 Au1 C1 177.0(4)
C1 N1 C2 110.7(7)
C1 N1 C8 126.7(8)
C2 N1 C8 122.6(8)
C1 N2 C7 110.7(8)
C1 N2 C9 125.5(8)
C7 N2 C9 123.8(7)
C12 N3 C13 109.9(7)
C12 N3 C19 125.9(8)
C13 N3 C19 124.2(8)
C12 N4 C18 110.3(8)
C12 N4 C20 126.4(8)
C18 N4 C20 123.3(8)
N2 C1 N1 106.6(7)
N2 C1 Au1 131.6(7)
N1 C1 Au1 121.7(6)
C7 C2 N1 104.4(8)
C7 C2 C3 123.2(8)
N1 C2 C3 132.4(8)
C4 C3 C2 115.6(8)
C4 C3 H3A 122.2
C2 C3 H3A 122.2
C3 C4 C5 122.5(9)
C3 C4 H4A 118.8
C5 C4 H4A 118.8
C6 C5 C4 121.7(8)
C6 C5 H5A 119.1
C4 C5 H5A 119.1
C5 C6 C7 116.3(8)
C5 C6 H6A 121.9
C7 C6 H6A 121.9
N2 C7 C2 107.6(7)
N2 C7 C6 131.6(9)
C2 C7 C6 120.8(8)
N1 C8 H8A 109.5
N1 C8 H8B 109.5
H8A C8 H8B 109.5
N1 C8 H8C 109.5
H8A C8 H8C 109.5
H8B C8 H8C 109.5
N2 C9 C10 111.8(9)
N2 C9 H9A 109.3
C10 C9 H9A 109.3
N2 C9 H9B 109.3
C10 C9 H9B 109.3
H9A C9 H9B 107.9
C9 C10 C11 113.3(9)
C9 C10 H10A 108.9
C11 C10 H10A 108.9
C9 C10 H10B 108.9
C11 C10 H10B 108.9
H10A C10 H10B 107.7
C10 C11 H11A 109.5
C10 C11 H11B 109.5
H11A C11 H11B 109.5
C10 C11 H11C 109.5
H11A C11 H11C 109.5
H11B C11 H11C 109.5
N3 C12 N4 107.1(8)
N3 C12 Au1 126.5(7)
N4 C12 Au1 126.4(6)
C18 C13 N3 106.7(8)
C18 C13 C14 121.5(8)
N3 C13 C14 131.7(9)
C15 C14 C13 116.2(9)
C15 C14 H14A 121.9
C13 C14 H14A 121.9
C14 C15 C16 121.5(9)
C14 C15 H15A 119.3
C16 C15 H15A 119.3
C17 C16 C15 122.7(9)
C17 C16 H16A 118.6
C15 C16 H16A 118.6
C16 C17 C18 115.5(9)
C16 C17 H17A 122.2
C18 C17 H17A 122.2
C13 C18 N4 106.0(8)
C13 C18 C17 122.5(8)
N4 C18 C17 131.5(9)
N3 C19 H19A 109.5
N3 C19 H19B 109.5
H19A C19 H19B 109.5
N3 C19 H19C 109.5
H19A C19 H19C 109.5
H19B C19 H19C 109.5
N4 C20 C21 111.0(9)
N4 C20 H20A 109.4
C21 C20 H20A 109.4
N4 C20 H20B 109.4
C21 C20 H20B 109.4
H20A C20 H20B 108.0
C22 C21 C20 112.8(9)
C22 C21 H21A 109.0
C20 C21 H21A 109.0
C22 C21 H21B 109.0
C20 C21 H21B 109.0
H21A C21 H21B 107.8
C21 C22 H22A 109.5
C21 C22 H22B 109.5
H22A C22 H22B 109.5
C21 C22 H22C 109.5
H22A C22 H22C 109.5
H22B C22 H22C 109.5
H2W1 O1W H1W1 109.0
H2W2 O2W H1W2 109.9

loop_
_geom_bond_atom_site_label_1
_geom_bond_atom_site_label_2
_geom_bond_distance
Au1 C12 2.028(9)
Au1 C1 2.028(9)
N1 C1 1.362(12)
N1 C2 1.397(11)
N1 C8 1.471(12)
N2 C1 1.329(11)
N2 C7 1.378(11)
N2 C9 1.470(11)
N3 C12 1.344(11)
N3 C13 1.389(11)
N3 C19 1.450(11)
N4 C12 1.349(12)
N4 C18 1.388(11)
N4 C20 1.472(12)
C2 C7 1.394(13)
C2 C3 1.401(12)
C3 C4 1.384(13)
C3 H3A 0.9500
C4 C5 1.402(14)
C4 H4A 0.9500
C5 C6 1.401(13)
C5 H5A 0.9500
C6 C7 1.409(12)
C6 H6A 0.9500
C8 H8A 0.9800
C8 H8B 0.9800
C8 H8C 0.9800
C9 C10 1.532(16)
C9 H9A 0.9900
C9 H9B 0.9900
C10 C11 1.533(16)
C10 H10A 0.9900
C10 H10B 0.9900
C11 H11A 0.9800
C11 H11B 0.9800
C11 H11C 0.9800
C13 C18 1.385(13)
C13 C14 1.399(13)
C14 C15 1.394(14)
C14 H14A 0.9500
C15 C16 1.409(14)
C15 H15A 0.9500
C16 C17 1.368(14)
C16 H16A 0.9500
C17 C18 1.414(13)
C17 H17A 0.9500
C19 H19A 0.9800
C19 H19B 0.9800
C19 H19C 0.9800
C20 C21 1.527(16)
C20 H20A 0.9900
C20 H20B 0.9900
C21 C22 1.520(16)
C21 H21A 0.9900
C21 H21B 0.9900
C22 H22A 0.9800
C22 H22B 0.9800
C22 H22C 0.9800
O1W H2W1 0.8497
O1W H1W1 0.8496
O2W H2W2 0.8473
O2W H1W2 0.8462

loop_
_geom_hbond_atom_site_label_D
_geom_hbond_atom_site_label_H
_geom_hbond_atom_site_label_A
_geom_hbond_distance_DH
_geom_hbond_distance_HA
_geom_hbond_distance_DA
_geom_hbond_angle_DHA
_geom_hbond_site_symmetry_A
_geom_hbond_publ_flag
O1W H2W1 Cl1 0.8500 2.3200 3.150(10) 165.00 3_566 yes
O1W H1W1 Cl1 0.8500 2.3300 3.173(8) 177.00 . yes
O2W H2W2 Cl1 0.8500 2.3500 3.184(8) 167.00 3_666 yes
O2W H1W2 O1W 0.8500 1.9900 2.817(11) 164.00 . yes
C14 H14A O2W 0.9500 2.4700 3.408(12) 169.00 3_666 yes

loop_
_geom_torsion_atom_site_label_1
_geom_torsion_atom_site_label_2
_geom_torsion_atom_site_label_3
_geom_torsion_atom_site_label_4
_geom_torsion
C7 N2 C1 N1 0.5(12)
C9 N2 C1 N1 180.0(9)
C7 N2 C1 Au1 -175.9(8)
C9 N2 C1 Au1 3.6(16)
C2 N1 C1 N2 0.2(12)
C8 N1 C1 N2 179.9(9)
C2 N1 C1 Au1 177.0(7)
C8 N1 C1 Au1 -3.3(15)
C1 N1 C2 C7 -0.7(11)
C8 N1 C2 C7 179.5(9)
C1 N1 C2 C3 -179.0(11)
C8 N1 C2 C3 1.2(17)
C7 C2 C3 C4 0.9(15)
N1 C2 C3 C4 179.0(11)
C2 C3 C4 C5 -0.3(16)
C3 C4 C5 C6 0.4(17)
C4 C5 C6 C7 -0.9(16)
C1 N2 C7 C2 -0.9(12)
C9 N2 C7 C2 179.5(9)
C1 N2 C7 C6 -179.7(11)
C9 N2 C7 C6 0.7(17)
N1 C2 C7 N2 1.0(11)
C3 C2 C7 N2 179.5(9)
N1 C2 C7 C6 179.9(9)
C3 C2 C7 C6 -1.6(16)
C5 C6 C7 N2 -179.8(10)
C5 C6 C7 C2 1.5(15)
C1 N2 C9 C10 102.5(11)
C7 N2 C9 C10 -78.0(12)
N2 C9 C10 C11 -72.9(11)
C13 N3 C12 N4 0.4(12)
C19 N3 C12 N4 -179.5(9)
C13 N3 C12 Au1 179.0(7)
C19 N3 C12 Au1 -0.9(15)
C18 N4 C12 N3 -0.9(11)
C20 N4 C12 N3 -178.8(9)
C18 N4 C12 Au1 -179.6(7)
C20 N4 C12 Au1 2.5(15)
C12 N3 C13 C18 0.2(11)
C19 N3 C13 C18 -179.9(9)
C12 N3 C13 C14 179.5(11)
C19 N3 C13 C14 -0.6(18)
C18 C13 C14 C15 -0.8(16)
N3 C13 C14 C15 -179.9(11)
C13 C14 C15 C16 0.2(16)
C14 C15 C16 C17 1.1(18)
C15 C16 C17 C18 -1.7(16)
N3 C13 C18 N4 -0.8(11)
C14 C13 C18 N4 179.9(10)
N3 C13 C18 C17 179.5(9)
C14 C13 C18 C17 0.2(16)
C12 N4 C18 C13 1.1(11)
C20 N4 C18 C13 179.1(9)
C12 N4 C18 C17 -179.3(11)
C20 N4 C18 C17 -1.3(17)
C16 C17 C18 C13 1.1(15)
C16 C17 C18 N4 -178.6(10)
C12 N4 C20 C21 103.5(11)
C18 N4 C20 C21 -74.2(12)
N4 C20 C21 C22 -65.2(11)
